data_7236244
loop_
_publ_author_name
'Adak, Piyali'
'Ghosh, Bipinbihari'
'Bauz\'a, Antonio'
'Frontera, Antonio'
'Blake, Alexander J.'
'Corbella, Montserrat'
'Das Mukhopadhyay, Chitrangada'
'Chattopadhyay, Shyamal Kumar'

_publ_section_title
;
 Catecholase activity, DNA binding and cytotoxicity studies of a Cu(ii)
 complex of a pyridoxal schiff base: synthesis, X-ray crystal structure,
 spectroscopic, electrochemical and theoretical studies
;
_journal_issue 90
_journal_name_full 'RSC Advances'
_journal_page_first 86851
_journal_paper_doi 10.1039/C6RA14059A
_journal_volume 6
_journal_year 2016
_chemical_formula_moiety 'C28 H30 Cl2 Cu2 N6 O4, 2(Cl O4)'
_chemical_formula_sum 'C28 H30 Cl4 Cu2 N6 O12'
_chemical_formula_weight 911.46
_space_group_crystal_system triclinic
_space_group_IT_number 2
_space_group_name_Hall '-P 1'
_space_group_name_H-M_alt 'P -1'
_atom_sites_solution_hydrogens mixed
_atom_sites_solution_primary iterative
_atom_sites_solution_secondary difmap
_audit_creation_date 2014-07-11
_audit_creation_method
;
Olex2 1.2
(compiled 2014.06.27 svn.r2953 for OlexSys, GUI svn.r4855)
;
_audit_update_record
;
2016-03-14 deposited with the CCDC.
2016-08-31 downloaded from the CCDC.
;
_cell_angle_alpha 75.507(10)
_cell_angle_beta 83.103(10)
_cell_angle_gamma 65.615(15)
_cell_formula_units_Z 1
_cell_length_a 7.7545(13)
_cell_length_b 8.7537(13)
_cell_length_c 13.9700(11)
_cell_measurement_reflns_used 3075
_cell_measurement_temperature 150(2)
_cell_measurement_theta_max 72.1140
_cell_measurement_theta_min 3.2660
_cell_volume 836.1(2)
_computing_cell_refinement
;
CrysAlisPro, Agilent Technologies, Version 1.171.37.33 
(release 27-03-2014 CrysAlis171 .NET)
(compiled Mar 27 2014,17:12:48)
;
_computing_data_collection
;
CrysAlisPro, Agilent Technologies, Version 1.171.37.33
(release 27-03-2014 CrysAlis171 .NET)
(compiled Mar 27 2014,17:12:48)
;
_computing_data_reduction
;
CrysAlisPro, Agilent Technologies, Version 1.171.37.33
(release 27-03-2014 CrysAlis171 .NET)
(compiled Mar 27 2014,17:12:48)
;
_computing_molecular_graphics 'Olex2 (Dolomanov et al., 2009)'
_computing_publication_material 'Olex2 (Dolomanov et al., 2009)'
_computing_structure_refinement 'ShelXL (Sheldrick, 2008)'
_computing_structure_solution 'olex2.solve (Bourhis et al., 2013)'
_diffrn_ambient_environment N~2~
_diffrn_ambient_temperature 150(2)
_diffrn_detector 'CCD plate'
_diffrn_detector_area_resol_mean 10.3271
_diffrn_detector_type Atlas
_diffrn_measured_fraction_theta_full 0.988
_diffrn_measured_fraction_theta_max 0.953
_diffrn_measurement_details
;
#__ type_ start__ end____ width___ exp.time_
  1 omega  -26.00   66.00   2.0000    2.0000
omega____ theta____ kappa____ phi______ frames
    -       42.7573  -57.0000    0.0000 46

#__ type_ start__ end____ width___ exp.time_
  2 omega   24.00   50.00   2.0000    2.0000
omega____ theta____ kappa____ phi______ frames
    -       42.7573 -125.0000  -30.0000 13

#__ type_ start__ end____ width___ exp.time_
  3 omega   72.00   96.00   2.0000    2.0000
omega____ theta____ kappa____ phi______ frames
    -       42.7573 -125.0000  -30.0000 12

#__ type_ start__ end____ width___ exp.time_
  4 omega   33.00  107.00   2.0000    2.0000
omega____ theta____ kappa____ phi______ frames
    -      104.5000  -94.0000   60.0000 37

#__ type_ start__ end____ width___ exp.time_
  5 omega   64.00  118.00   2.0000    2.0000
omega____ theta____ kappa____ phi______ frames
    -      104.5000 -125.0000   30.0000 27

#__ type_ start__ end____ width___ exp.time_
  6 omega   58.00   86.00   2.0000    2.0000
omega____ theta____ kappa____ phi______ frames
    -      104.5000  -30.0000   30.0000 14

#__ type_ start__ end____ width___ exp.time_
  7 omega   40.00   86.00   2.0000    2.0000
omega____ theta____ kappa____ phi______ frames
    -      104.5000  -45.0000   30.0000 23

#__ type_ start__ end____ width___ exp.time_
  8 omega   36.00   84.00   2.0000    2.0000
omega____ theta____ kappa____ phi______ frames
    -      104.5000  -30.0000  -60.0000 24

#__ type_ start__ end____ width___ exp.time_
  9 omega   65.00  131.00   2.0000    2.0000
omega____ theta____ kappa____ phi______ frames
    -      104.5000  -61.0000 -150.0000 33

#__ type_ start__ end____ width___ exp.time_
 10 omega   85.00  177.00   2.0000    2.0000
omega____ theta____ kappa____ phi______ frames
    -      104.5000   15.0000 -150.0000 46

#__ type_ start__ end____ width___ exp.time_
 11 omega   42.00  144.00   2.0000    2.0000
omega____ theta____ kappa____ phi______ frames
    -      104.5000  -15.0000 -180.0000 51

#__ type_ start__ end____ width___ exp.time_
 12 omega   27.00  105.00   2.0000    2.0000
omega____ theta____ kappa____ phi______ frames
    -      104.5000  -94.0000 -120.0000 39

#__ type_ start__ end____ width___ exp.time_
 13 omega  -15.00   67.00   2.0000    2.0000
omega____ theta____ kappa____ phi______ frames
    -       42.7573  -57.0000 -150.0000 41

#__ type_ start__ end____ width___ exp.time_
 14 omega   19.00  111.00   2.0000    2.0000
omega____ theta____ kappa____ phi______ frames
    -       42.7573   57.0000  150.0000 46

#__ type_ start__ end____ width___ exp.time_
 15 omega   39.00   77.00   2.0000    2.0000
omega____ theta____ kappa____ phi______ frames
    -      104.5000  -61.0000  150.0000 19

#__ type_ start__ end____ width___ exp.time_
 16 omega   25.00  109.00   2.0000    2.0000
omega____ theta____ kappa____ phi______ frames
    -      104.5000  -94.0000  150.0000 42
;
_diffrn_measurement_device 'four-circle diffractometer'
_diffrn_measurement_device_type 'GV1000, Atlas'
_diffrn_measurement_method '\w scans'
_diffrn_orient_matrix_UB_11 0.2087384000
_diffrn_orient_matrix_UB_12 -0.0237853000
_diffrn_orient_matrix_UB_13 -0.0167695000
_diffrn_orient_matrix_UB_21 0.0623700000
_diffrn_orient_matrix_UB_22 -0.1967333000
_diffrn_orient_matrix_UB_23 0.0282513000
_diffrn_orient_matrix_UB_31 -0.0116056000
_diffrn_orient_matrix_UB_32 -0.0013621000
_diffrn_orient_matrix_UB_33 -0.1090812000
_diffrn_radiation_monochromator mirror
_diffrn_radiation_probe x-ray
_diffrn_radiation_type CuK\a
_diffrn_radiation_wavelength 1.54184
_diffrn_reflns_av_R_equivalents 0.0716
_diffrn_reflns_av_unetI/netI 0.0622
_diffrn_reflns_Laue_measured_fraction_full 0.988
_diffrn_reflns_Laue_measured_fraction_max 0.953
_diffrn_reflns_limit_h_max 9
_diffrn_reflns_limit_h_min -9
_diffrn_reflns_limit_k_max 10
_diffrn_reflns_limit_k_min -10
_diffrn_reflns_limit_l_max 11
_diffrn_reflns_limit_l_min -17
_diffrn_reflns_number 5562
_diffrn_reflns_point_group_measured_fraction_full 0.988
_diffrn_reflns_point_group_measured_fraction_max 0.953
_diffrn_reflns_theta_full 67.684
_diffrn_reflns_theta_max 74.262
_diffrn_reflns_theta_min 5.691
_diffrn_source 'rotating-anode X-ray tube'
_diffrn_source_type 'GV1000 (Cu) X-ray Source'
_exptl_absorpt_coefficient_mu 5.158
_exptl_absorpt_correction_T_max 0.771
_exptl_absorpt_correction_T_min 0.624
_exptl_absorpt_correction_type gaussian
_exptl_absorpt_process_details
;
CrysAlisPro, Agilent Technologies, Version 1.171.37.33 (release 27-03-2014
CrysAlis171 .NET) (compiled Mar 27 2014,17:12:48) Numerical absorption 
correction based on gaussian integration over a multifaceted crystal model
;
_exptl_crystal_colour 'clear green'
_exptl_crystal_colour_lustre clear
_exptl_crystal_colour_primary green
_exptl_crystal_density_diffrn 1.810
_exptl_crystal_description block
_exptl_crystal_F_000 462
_exptl_crystal_size_max 0.2632
_exptl_crystal_size_mid 0.1953
_exptl_crystal_size_min 0.1253
_refine_diff_density_max 1.147
_refine_diff_density_min -0.997
_refine_diff_density_rms 0.133
_refine_ls_extinction_method none
_refine_ls_goodness_of_fit_ref 1.043
_refine_ls_hydrogen_treatment mixed
_refine_ls_matrix_type full
_refine_ls_number_parameters 243
_refine_ls_number_reflns 3245
_refine_ls_number_restraints 0
_refine_ls_restrained_S_all 1.04
_refine_ls_R_factor_all 0.0610
_refine_ls_R_factor_gt 0.0572
_refine_ls_shift/su_max 0.000
_refine_ls_shift/su_mean 0.000
_refine_ls_structure_factor_coef Fsqd
_refine_ls_weighting_details 'w=1/[\s^2^(Fo^2^)+(0.100P)^2^+0.595P] where P=(Fo^2^+2Fc^2^)/3'
_refine_ls_weighting_scheme calc
_refine_ls_wR_factor_gt 0.154
_refine_ls_wR_factor_ref 0.159
_reflns_Friedel_coverage 0.000
_reflns_number_gt 2926
_reflns_number_total 3245
_reflns_threshold_expression 'I > 2\s(I)'
_cod_data_source_file c6ra14059a2.cif
_cod_data_source_block skcaba
_cod_database_code 7236244
_nottingham_internal_coll_name SKCABA
_nottingham_internal_coll_number 13782
_nottingham_internal_coll_client SKC/AJB
_nottingham_internal_coll_type custom
_nottingham_internal_coll_frame_method 'omega scans'
_nottingham_internal_coll_frame_time 2.0000
_nottingham_internal_coll_frame_width 2.0000
_nottingham_internal_coll_user pcxaeoc
_nottingham_internal_coll_date 04/07/2014
_nottingham_internal_coll_location NOTTS
_nottingham_internal_process_date 07/07/2014
_nottingham_internal_process_user pcxaeoc
_nottingham_internal_solution_date 7/7/2014
_nottingham_internal_solution_user pcxaeoc
_nottingham_internal_refinement_date 8/7/2014
_nottingham_internal_refinement_user pcxaeoc
_nottingham_internal_self_archive_date 11/07/2014
_nottingham_internal_self_validation_date 11/07/2014
_nottingham_internal_self_validation_user pcxaeoc
_nottingham_internal_validation_date 16/7/2014
_nottingham_internal_validation_user AEOC/AJB
_nottingham_internal_archive_date 16/7/2014
_shelxl_version_number 2014-3
_chemical_oxdiff_formula 'C11 H10 N3 O10 Cl2 Cu'
_chemical_oxdiff_usercomment '#13782 for SKCABA for AJB'
_shelx_space_group_comment
;
The symmetry employed for this shelxl refinement is uniquely defined
by the following loop, which should always be used as a source of
symmetry information in preference to the above space-group names.
They are only intended as comments.
;
_reflns_odcompleteness_completeness 99.06
_reflns_odcompleteness_iscentric 1
_reflns_odcompleteness_theta 66.97
_olex2_refinement_description
;
1. Fixed Uiso
 At 1.2 times of:
  All C(H) groups, All C(H,H) groups, All O(H) groups
 At 1.5 times of:
  All C(H,H,H) groups
2.a Secondary CH2 refined with riding coordinates:
 C13(H13A,H13B), C6(H6A,H6B)
2.b Aromatic/amide H refined with riding coordinates:
 C2(H2A), C11(H11), C3(H3A), C4(H4), C1(H1), C7(H7)
2.c Idealised Me refined as rotating group:
 C14(H14A,H14B,H14C)
;
_olex2_exptl_crystal_mounting_method 'in fomblin film on a micromount'
_olex2_submission_special_instructions 'No special instructions were received'

loop_
_space_group_symop_operation_xyz
'x, y, z'
'-x, -y, -z'

loop_
_atom_site_label
_atom_site_type_symbol
_atom_site_fract_x
_atom_site_fract_y
_atom_site_fract_z
_atom_site_U_iso_or_equiv
_atom_site_adp_type
_atom_site_occupancy
_atom_site_site_symmetry_order
_atom_site_calc_flag
_atom_site_refinement_flags_posn
Cu1 Cu 0.04703(6) 0.65641(6) 0.55974(3) 0.0189(2) Uani 1 1 d .
Cl2 Cl 0.37915(17) 0.80977(13) 0.94289(7) 0.0488(3) Uani 1 1 d .
O2 O 0.7671(4) 0.2171(3) 0.40768(19) 0.0253(5) Uani 1 1 d .
H2 H 0.793(7) 0.131(7) 0.437(3) 0.030 Uiso 1 1 d R
N3 N 0.3603(4) 0.6954(4) 0.2022(2) 0.0235(6) Uani 1 1 d .
N2 N 0.2530(4) 0.4299(3) 0.5561(2) 0.0205(6) Uani 1 1 d .
O4 O 0.4607(6) 0.8815(5) 0.8552(2) 0.0701(13) Uani 1 1 d .
N1 N 0.0235(4) 0.5405(4) 0.7011(2) 0.0210(6) Uani 1 1 d .
O5 O 0.5257(5) 0.6717(5) 1.0028(2) 0.0636(11) Uani 1 1 d .
C9 C 0.2197(5) 0.6667(4) 0.3636(2) 0.0200(6) Uani 1 1 d .
O3 O 0.2511(6) 0.7452(6) 0.9152(3) 0.0655(11) Uani 1 1 d .
O6 O 0.2800(7) 0.9361(5) 1.0010(3) 0.0749(14) Uani 1 1 d .
C2 C -0.0970(6) 0.5254(5) 0.8672(3) 0.0340(9) Uani 1 1 d .
H2A H -0.1866 0.5786 0.9140 0.041 Uiso 1 1 calc R
C11 C 0.4910(5) 0.5318(5) 0.2213(2) 0.0242(7) Uani 1 1 d .
H11 H 0.5788 0.4885 0.1712 0.029 Uiso 1 1 calc R
C5 C 0.1515(5) 0.3779(4) 0.7286(2) 0.0224(7) Uani 1 1 d .
C13 C 0.6415(5) 0.2458(4) 0.3318(2) 0.0236(7) Uani 1 1 d .
H13A H 0.5772 0.1654 0.3519 0.028 Uiso 1 1 calc R
H13B H 0.7147 0.2237 0.2700 0.028 Uiso 1 1 calc R
C3 C 0.0373(6) 0.3593(6) 0.8954(3) 0.0350(9) Uani 1 1 d .
H3A H 0.0422 0.2972 0.9620 0.042 Uiso 1 1 calc R
C12 C 0.4957(5) 0.4287(4) 0.3137(2) 0.0207(6) Uani 1 1 d .
C4 C 0.1639(6) 0.2853(5) 0.8254(3) 0.0302(8) Uani 1 1 d .
H4 H 0.2584 0.1720 0.8434 0.036 Uiso 1 1 calc R
C10 C 0.2279(5) 0.7680(4) 0.2659(2) 0.0227(7) Uani 1 1 d .
C1 C -0.0985(5) 0.6122(5) 0.7700(3) 0.0275(7) Uani 1 1 d .
H1 H -0.1892 0.7269 0.7510 0.033 Uiso 1 1 calc R
C14 C 0.0914(6) 0.9499(5) 0.2353(3) 0.0295(8) Uani 1 1 d .
H14A H 0.1276 1.0011 0.1695 0.044 Uiso 1 1 calc GR
H14B H 0.0928 1.0148 0.2828 0.044 Uiso 1 1 calc GR
H14C H -0.0362 0.9536 0.2334 0.044 Uiso 1 1 calc GR
C6 C 0.2783(5) 0.2994(4) 0.6483(2) 0.0231(7) Uani 1 1 d .
H6A H 0.4121 0.2496 0.6684 0.028 Uiso 1 1 calc R
H6B H 0.2479 0.2056 0.6378 0.028 Uiso 1 1 calc R
C8 C 0.3614(5) 0.4958(4) 0.3866(2) 0.0192(6) Uani 1 1 d .
Cl1 Cl -0.23294(11) 0.89096(10) 0.55804(5) 0.0223(2) Uani 1 1 d .
O1 O 0.0832(3) 0.7396(3) 0.42048(17) 0.0231(5) Uani 1 1 d .
C7 C 0.3658(5) 0.3862(4) 0.4843(2) 0.0202(6) Uani 1 1 d .
H7 H 0.4607 0.2724 0.4955 0.024 Uiso 1 1 calc R
H3 H 0.375(6) 0.754(6) 0.152(3) 0.019(10) Uiso 1 1 d .

loop_
_atom_site_aniso_label
_atom_site_aniso_U_11
_atom_site_aniso_U_22
_atom_site_aniso_U_33
_atom_site_aniso_U_23
_atom_site_aniso_U_13
_atom_site_aniso_U_12
Cu1 0.0228(3) 0.0173(3) 0.0133(3) -0.00212(19) -0.00282(19) -0.0049(2)
Cl2 0.0643(7) 0.0337(5) 0.0170(4) 0.0000(4) 0.0068(4) 0.0060(5)
O2 0.0276(13) 0.0198(12) 0.0260(12) 0.0038(9) -0.0113(10) -0.0093(10)
N3 0.0297(15) 0.0256(15) 0.0112(13) -0.0012(11) -0.0029(11) -0.0080(12)
N2 0.0261(14) 0.0165(13) 0.0169(13) -0.0015(10) -0.0040(11) -0.0067(11)
O4 0.098(3) 0.0402(19) 0.0293(17) 0.0048(14) 0.0217(18) 0.0014(19)
N1 0.0245(14) 0.0227(14) 0.0156(13) -0.0035(10) -0.0044(11) -0.0084(12)
O5 0.056(2) 0.064(2) 0.0283(16) 0.0154(16) -0.0030(15) 0.0031(18)
C9 0.0237(16) 0.0218(16) 0.0131(14) -0.0026(12) -0.0052(12) -0.0071(13)
O3 0.066(2) 0.083(3) 0.0401(19) -0.0221(19) -0.0051(17) -0.016(2)
O6 0.122(4) 0.0358(19) 0.0374(19) -0.0102(15) 0.034(2) -0.011(2)
C2 0.042(2) 0.038(2) 0.0175(17) -0.0069(15) 0.0040(15) -0.0119(18)
C11 0.0254(17) 0.0295(18) 0.0159(15) -0.0069(13) -0.0014(13) -0.0078(14)
C5 0.0273(17) 0.0238(17) 0.0172(15) -0.0039(13) -0.0035(13) -0.0108(14)
C13 0.0244(16) 0.0228(17) 0.0193(15) -0.0066(13) -0.0035(13) -0.0034(13)
C3 0.047(2) 0.040(2) 0.0152(16) -0.0002(15) -0.0031(15) -0.0169(18)
C12 0.0196(15) 0.0208(16) 0.0197(15) -0.0052(12) -0.0048(12) -0.0044(13)
C4 0.038(2) 0.0265(19) 0.0202(17) 0.0024(14) -0.0036(15) -0.0107(16)
C10 0.0270(17) 0.0235(17) 0.0162(15) -0.0026(13) -0.0043(13) -0.0085(14)
C1 0.0322(18) 0.0277(19) 0.0196(17) -0.0056(14) -0.0021(14) -0.0084(15)
C14 0.038(2) 0.0231(18) 0.0182(16) -0.0016(13) -0.0022(14) -0.0045(15)
C6 0.0274(17) 0.0191(16) 0.0181(16) 0.0001(12) -0.0040(13) -0.0061(13)
C8 0.0211(15) 0.0201(16) 0.0167(15) -0.0041(12) -0.0039(12) -0.0076(13)
Cl1 0.0232(4) 0.0193(4) 0.0202(4) -0.0031(3) -0.0020(3) -0.0046(3)
O1 0.0253(12) 0.0221(12) 0.0161(10) -0.0034(9) -0.0002(9) -0.0045(10)
C7 0.0230(15) 0.0194(15) 0.0186(15) -0.0035(12) -0.0067(12) -0.0074(12)

loop_
_atom_type_symbol
_atom_type_description
_atom_type_scat_dispersion_real
_atom_type_scat_dispersion_imag
_atom_type_scat_source
C C 0.0181 0.0091 'International Tables Vol C Tables 4.2.6.8 and 6.1.1.4'
H H 0.0000 0.0000 'International Tables Vol C Tables 4.2.6.8 and 6.1.1.4'
Cl Cl 0.3639 0.7018 'International Tables Vol C Tables 4.2.6.8 and 6.1.1.4'
Cu Cu -1.9646 0.5888 'International Tables Vol C Tables 4.2.6.8 and 6.1.1.4'
N N 0.0311 0.0180 'International Tables Vol C Tables 4.2.6.8 and 6.1.1.4'
O O 0.0492 0.0322 'International Tables Vol C Tables 4.2.6.8 and 6.1.1.4'

loop_
_exptl_crystal_face_index_h
_exptl_crystal_face_index_k
_exptl_crystal_face_index_l
_exptl_crystal_face_perp_dist
_exptl_oxdiff_crystal_face_indexfrac_h
_exptl_oxdiff_crystal_face_indexfrac_k
_exptl_oxdiff_crystal_face_indexfrac_l
_exptl_oxdiff_crystal_face_x
_exptl_oxdiff_crystal_face_y
_exptl_oxdiff_crystal_face_z
1 0 9 0.0863 0.9988 -0.0060 8.9980 0.0577 0.3177 -0.9931
-1 0 -9 0.0863 -0.9988 0.0060 -8.9980 -0.0577 -0.3177 0.9931
1 5 1 0.0626 0.9965 5.0000 1.0065 0.0722 -0.8931 -0.1282
-1 -5 -1 0.0626 -0.9965 -5.0000 -1.0065 -0.0722 0.8931 0.1282
0 1 9 0.1026 -0.0019 0.9933 9.0012 -0.1750 0.0588 -0.9832
0 -1 -9 0.1026 0.0019 -0.9933 -9.0012 0.1750 -0.0588 0.9832
5 2 2 0.1094 4.9984 2.0020 1.9952 0.9623 -0.0257 -0.2784
-1 1 -8 0.0771 -0.9996 1.0053 -7.9964 -0.0985 -0.4860 0.8825
1 2 -7 0.0833 0.9996 2.0059 -6.9980 0.2783 -0.5300 0.7490
-5 -3 0 0.1131 -4.9980 -3.0035 0.0031 -0.9719 0.2792 0.0618
-2 2 -6 0.0742 -2.0006 2.0031 -5.9933 -0.3647 -0.6882 0.6742
-1 4 0 0.0508 -1.0027 3.9994 0.0081 -0.3046 -0.8491 0.0053
-5 0 -1 0.0809 -4.9999 -0.0027 -0.9920 -1.0270 -0.3393 0.1662
-3 1 -4 0.0706 -3.0002 1.0009 -3.9934 -0.5831 -0.4969 0.4691
-3 2 1 0.0656 -3.0015 1.9972 1.0080 -0.6909 -0.5516 -0.0778

loop_
_geom_angle_atom_site_label_1
_geom_angle_atom_site_label_2
_geom_angle_atom_site_label_3
_geom_angle
_geom_angle_site_symmetry_1
_geom_angle_site_symmetry_3
N2 Cu1 O2 96.70(11) . 2_666
N2 Cu1 N1 82.55(12) . .
N2 Cu1 Cl1 167.46(9) . .
N1 Cu1 O2 95.13(10) . 2_666
N1 Cu1 Cl1 95.91(9) . .
Cl1 Cu1 O2 95.83(7) . 2_666
O1 Cu1 O2 88.59(10) . 2_666
O1 Cu1 N2 90.99(11) . .
O1 Cu1 N1 172.87(11) . .
O1 Cu1 Cl1 89.75(8) . .
O4 Cl2 O3 109.1(3) . .
O4 Cl2 O6 110.9(2) . .
O5 Cl2 O4 109.6(2) . .
O5 Cl2 O3 109.5(3) . .
O5 Cl2 O6 107.2(3) . .
O6 Cl2 O3 110.5(3) . .
Cu1 O2 H2 112(4) 2_666 .
C13 O2 Cu1 137.2(2) . 2_666
C13 O2 H2 109(4) . .
C11 N3 H3 116(3) . .
C10 N3 C11 125.4(3) . .
C10 N3 H3 118(3) . .
C6 N2 Cu1 115.0(2) . .
C7 N2 Cu1 127.8(2) . .
C7 N2 C6 117.1(3) . .
C5 N1 Cu1 114.9(2) . .
C1 N1 Cu1 126.5(2) . .
C1 N1 C5 118.4(3) . .
C8 C9 C10 116.8(3) . .
O1 C9 C10 116.3(3) . .
O1 C9 C8 126.9(3) . .
C3 C2 H2A 120.6 . .
C1 C2 H2A 120.6 . .
C1 C2 C3 118.8(4) . .
N3 C11 H11 120.3 . .
N3 C11 C12 119.4(3) . .
C12 C11 H11 120.3 . .
N1 C5 C4 122.0(3) . .
N1 C5 C6 116.7(3) . .
C4 C5 C6 121.3(3) . .
O2 C13 H13A 109.6 . .
O2 C13 H13B 109.6 . .
O2 C13 C12 110.1(3) . .
H13A C13 H13B 108.1 . .
C12 C13 H13A 109.6 . .
C12 C13 H13B 109.6 . .
C2 C3 H3A 120.4 . .
C4 C3 C2 119.1(3) . .
C4 C3 H3A 120.4 . .
C11 C12 C13 117.9(3) . .
C11 C12 C8 119.1(3) . .
C8 C12 C13 122.9(3) . .
C5 C4 H4 120.4 . .
C3 C4 C5 119.1(4) . .
C3 C4 H4 120.4 . .
N3 C10 C9 118.6(3) . .
N3 C10 C14 120.1(3) . .
C9 C10 C14 121.3(3) . .
N1 C1 C2 122.5(4) . .
N1 C1 H1 118.8 . .
C2 C1 H1 118.8 . .
C10 C14 H14A 109.5 . .
C10 C14 H14B 109.5 . .
C10 C14 H14C 109.5 . .
H14A C14 H14B 109.5 . .
H14A C14 H14C 109.5 . .
H14B C14 H14C 109.5 . .
N2 C6 C5 110.2(3) . .
N2 C6 H6A 109.6 . .
N2 C6 H6B 109.6 . .
C5 C6 H6A 109.6 . .
C5 C6 H6B 109.6 . .
H6A C6 H6B 108.1 . .
C9 C8 C7 120.4(3) . .
C12 C8 C9 120.5(3) . .
C12 C8 C7 119.1(3) . .
C9 O1 Cu1 127.6(2) . .
N2 C7 C8 125.4(3) . .
N2 C7 H7 117.3 . .
C8 C7 H7 117.3 . .

loop_
_geom_bond_atom_site_label_1
_geom_bond_atom_site_label_2
_geom_bond_distance
_geom_bond_site_symmetry_2
Cu1 O2 2.289(2) 2_666
Cu1 N2 1.975(3) .
Cu1 N1 2.007(3) .
Cu1 Cl1 2.2883(10) .
Cu1 O1 1.929(2) .
Cl2 O4 1.432(4) .
Cl2 O5 1.429(3) .
Cl2 O3 1.456(4) .
Cl2 O6 1.439(4) .
O2 Cu1 2.289(2) 2_666
O2 H2 0.72(5) .
O2 C13 1.431(4) .
N3 C11 1.350(5) .
N3 C10 1.332(5) .
N3 H3 0.78(4) .
N2 C6 1.463(4) .
N2 C7 1.274(4) .
N1 C5 1.345(4) .
N1 C1 1.345(5) .
C9 C10 1.441(4) .
C9 C8 1.426(5) .
C9 O1 1.285(4) .
C2 H2A 0.9500 .
C2 C3 1.384(6) .
C2 C1 1.379(5) .
C11 H11 0.9500 .
C11 C12 1.372(5) .
C5 C4 1.383(5) .
C5 C6 1.504(5) .
C13 H13A 0.9900 .
C13 H13B 0.9900 .
C13 C12 1.509(4) .
C3 H3A 0.9500 .
C3 C4 1.379(6) .
C12 C8 1.417(5) .
C4 H4 0.9500 .
C10 C14 1.488(5) .
C1 H1 0.9500 .
C14 H14A 0.9800 .
C14 H14B 0.9800 .
C14 H14C 0.9800 .
C6 H6A 0.9900 .
C6 H6B 0.9900 .
C8 C7 1.454(4) .
C7 H7 0.9500 .

loop_
_geom_hbond_atom_site_label_D
_geom_hbond_atom_site_label_H
_geom_hbond_atom_site_label_A
_geom_hbond_distance_DH
_geom_hbond_distance_HA
_geom_hbond_distance_DA
_geom_hbond_angle_DHA
_geom_hbond_site_symmetry_A
O2 H2 Cl1 0.72(5) 2.41(5) 3.092(3) 160(5) 1_645
N3 H3 O6 0.78(4) 2.30(5) 3.017(5) 154(4) 1_554

loop_
_geom_torsion_atom_site_label_1
_geom_torsion_atom_site_label_2
_geom_torsion_atom_site_label_3
_geom_torsion_atom_site_label_4
_geom_torsion
_geom_torsion_site_symmetry_1
Cu1 O2 C13 C12 -52.3(4) 2_666
Cu1 N2 C6 C5 -6.4(3) .
Cu1 N2 C7 C8 -2.2(5) .
Cu1 N1 C5 C4 174.8(3) .
Cu1 N1 C5 C6 -6.7(4) .
Cu1 N1 C1 C2 -176.0(3) .
O2 C13 C12 C11 118.7(3) .
O2 C13 C12 C8 -63.2(4) .
N3 C11 C12 C13 179.0(3) .
N3 C11 C12 C8 0.8(5) .
N1 C5 C4 C3 2.2(6) .
N1 C5 C6 N2 8.5(4) .
C9 C8 C7 N2 -1.7(5) .
C2 C3 C4 C5 -1.0(6) .
C11 N3 C10 C9 -0.2(5) .
C11 N3 C10 C14 -179.7(3) .
C11 C12 C8 C9 1.8(5) .
C11 C12 C8 C7 179.6(3) .
C5 N1 C1 C2 0.0(5) .
C13 C12 C8 C9 -176.3(3) .
C13 C12 C8 C7 1.6(5) .
C3 C2 C1 N1 1.2(6) .
C12 C8 C7 N2 -179.6(3) .
C4 C5 C6 N2 -173.0(3) .
C10 N3 C11 C12 -1.7(5) .
C10 C9 C8 C12 -3.5(4) .
C10 C9 C8 C7 178.7(3) .
C10 C9 O1 Cu1 -171.0(2) .
C1 N1 C5 C4 -1.7(5) .
C1 N1 C5 C6 176.8(3) .
C1 C2 C3 C4 -0.7(6) .
C6 N2 C7 C8 178.8(3) .
C6 C5 C4 C3 -176.2(3) .
C8 C9 C10 N3 2.7(4) .
C8 C9 C10 C14 -177.8(3) .
C8 C9 O1 Cu1 10.0(5) .
O1 C9 C10 N3 -176.3(3) .
O1 C9 C10 C14 3.2(5) .
O1 C9 C8 C12 175.5(3) .
O1 C9 C8 C7 -2.4(5) .
C7 N2 C6 C5 172.8(3) .
